data_4069896
loop_
_publ_author_name
'Bleeke, John R.'
'Lutes, Bryn L.'
'Rath, Nigam P.'

_publ_section_title
;
 Synthesis, Structure, Spectroscopy, and Reactivity of
 Thiapentadienyl-Cobalt-Phosphine Complexes(1)
;
_journal_issue 15
_journal_name_full Organometallics
_journal_page_first 4577
_journal_paper_doi 10.1021/om9004912
_journal_volume 28
_journal_year 2009
_chemical_formula_sum 'C12 H23 Co O2 P2 S'
_chemical_formula_weight 352.23
_chemical_name_systematic
; 
 ? 
;
_space_group_IT_number 2
_symmetry_cell_setting triclinic
_symmetry_space_group_name_Hall '-P 1'
_symmetry_space_group_name_H-M 'P -1'
_atom_sites_solution_hydrogens geom
_atom_sites_solution_primary direct
_atom_sites_solution_secondary difmap
_audit_creation_method SHELXL-97
_cell_angle_alpha 89.688(5)
_cell_angle_beta 78.641(4)
_cell_angle_gamma 86.959(4)
_cell_formula_units_Z 2
_cell_length_a 8.7220(5)
_cell_length_b 9.4726(7)
_cell_length_c 10.5396(8)
_cell_measurement_reflns_used 2640
_cell_measurement_temperature 100(2)
_cell_measurement_theta_max 26.52
_cell_measurement_theta_min 2.39
_cell_volume 852.51(10)
_computing_cell_refinement 'Bruker-Apex II'
_computing_data_collection 'Bruker-Apex II'
_computing_data_reduction Bruker-SAINT
_computing_molecular_graphics 'Bruker-SHELXTL (Sheldrick, 2006)'
_computing_publication_material 'Bruker-SHELXTL (Sheldrick, 2006)'
_computing_structure_refinement 'Bruker-SHELXTL (Sheldrick, 2006)'
_computing_structure_solution 'Bruker-SHELXTL (Sheldrick, 2006)'
_diffrn_ambient_temperature 100(2)
_diffrn_measured_fraction_theta_full 0.993
_diffrn_measured_fraction_theta_max 0.993
_diffrn_measurement_device_type 'CCD area detector'
_diffrn_measurement_method 'phi and omega scans'
_diffrn_radiation_monochromator graphite
_diffrn_radiation_source 'fine-focus sealed tube'
_diffrn_radiation_type MoK\a
_diffrn_radiation_wavelength 0.71073
_diffrn_reflns_av_R_equivalents 0.0658
_diffrn_reflns_av_sigmaI/netI 0.0667
_diffrn_reflns_limit_h_max 11
_diffrn_reflns_limit_h_min -11
_diffrn_reflns_limit_k_max 11
_diffrn_reflns_limit_k_min -12
_diffrn_reflns_limit_l_max 13
_diffrn_reflns_limit_l_min -12
_diffrn_reflns_number 14720
_diffrn_reflns_theta_full 26.85
_diffrn_reflns_theta_max 26.85
_diffrn_reflns_theta_min 1.97
_exptl_absorpt_coefficient_mu 1.309
_exptl_absorpt_correction_T_max 0.8841
_exptl_absorpt_correction_T_min 0.8369
_exptl_absorpt_correction_type numerical
_exptl_absorpt_process_details 'sadabs v2.10'
_exptl_crystal_colour yellow
_exptl_crystal_density_diffrn 1.372
_exptl_crystal_density_meas ?
_exptl_crystal_density_method 'not measured'
_exptl_crystal_description irregular
_exptl_crystal_F_000 368
_exptl_crystal_size_max 0.19
_exptl_crystal_size_mid 0.16
_exptl_crystal_size_min 0.15
_refine_diff_density_max 0.473
_refine_diff_density_min -0.375
_refine_diff_density_rms 0.094
_refine_ls_extinction_method none
_refine_ls_goodness_of_fit_ref 1.048
_refine_ls_hydrogen_treatment refall
_refine_ls_matrix_type full
_refine_ls_number_parameters 255
_refine_ls_number_reflns 3619
_refine_ls_number_restraints 18
_refine_ls_restrained_S_all 1.045
_refine_ls_R_factor_all 0.0634
_refine_ls_R_factor_gt 0.0393
_refine_ls_shift/su_max 0.000
_refine_ls_shift/su_mean 0.000
_refine_ls_structure_factor_coef Fsqd
_refine_ls_weighting_details 'calc w=1/[\s^2^(Fo^2^)+(0.0256P)^2^+0.0340P] where P=(Fo^2^+2Fc^2^)/3'
_refine_ls_weighting_scheme calc
_refine_ls_wR_factor_gt 0.0715
_refine_ls_wR_factor_ref 0.0807
_reflns_number_gt 2638
_reflns_number_total 3619
_reflns_threshold_expression >2sigma(I)
_cod_data_source_file om9004912_si_002.cif
_cod_data_source_block j5407
_cod_depositor_comments
;
The following automatic conversions were performed:

'_symmetry_cell_setting' value 'Triclinic' changed to 'triclinic'
according to /home/saulius/struct/CIF-dictionaries/cif_core.dic
dictionary named 'cif_core.dic' version 2.4.2 from 2011-04-26.

Automatic conversion script
Id: cif_fix_values 1715 2011-07-08 13:25:40Z adriana 

The following automatic conversions were performed:

'_exptl_crystal_density_meas' value 'no' was changed to '?' - the
value is perceived as not measured.

Automatic conversion script
Id: cif_fix_values 3008 2015-01-20 13:52:24Z robertas 
;
_cod_original_sg_symbol_H-M P-1
_cod_database_code 4069896

loop_
_symmetry_equiv_pos_as_xyz
'x, y, z'
'-x, -y, -z'

loop_
_atom_site_label
_atom_site_type_symbol
_atom_site_fract_x
_atom_site_fract_y
_atom_site_fract_z
_atom_site_U_iso_or_equiv
_atom_site_adp_type
_atom_site_occupancy
_atom_site_symmetry_multiplicity
_atom_site_calc_flag
_atom_site_refinement_flags
Co1 Co 0.13674(4) 0.29752(4) 0.25945(4) 0.01343(12) Uani 1 1 d .
P1 P 0.29968(8) 0.46545(8) 0.25375(7) 0.01680(19) Uani 1 1 d .
P2 P -0.01875(8) 0.12759(8) 0.24508(7) 0.01418(18) Uani 1 1 d .
S1 S 0.30867(8) 0.19597(8) 0.08450(7) 0.01907(18) Uani 1 1 d .
O1 O -0.1146(2) 0.5043(2) 0.2446(2) 0.0349(6) Uani 1 1 d .
O2 O 0.1812(2) 0.2149(2) 0.5156(2) 0.0289(5) Uani 1 1 d .
C1 C 0.5213(4) 0.0702(4) -0.3285(3) 0.0233(7) Uani 1 1 d .
C2 C 0.4532(3) 0.1101(3) -0.2104(3) 0.0189(7) Uani 1 1 d .
C3 C 0.3274(3) 0.2174(3) -0.1777(3) 0.0184(7) Uani 1 1 d .
C4 C 0.2588(3) 0.2600(3) -0.0573(3) 0.0177(7) Uani 1 1 d .
C5 C -0.0126(3) 0.4220(3) 0.2444(3) 0.0206(7) Uani 1 1 d .
C6 C 0.1682(3) 0.2433(3) 0.4109(3) 0.0177(7) Uani 1 1 d .
C11 C 0.3193(4) 0.5760(4) 0.1121(3) 0.0234(7) Uani 1 1 d D
C12 C 0.4980(4) 0.4061(4) 0.2640(4) 0.0286(8) Uani 1 1 d D
C13 C 0.2472(4) 0.5913(4) 0.3854(3) 0.0288(8) Uani 1 1 d D
C21 C -0.1864(4) 0.1256(4) 0.3763(3) 0.0216(7) Uani 1 1 d D
C22 C -0.1087(4) 0.1367(3) 0.1042(3) 0.0189(7) Uani 1 1 d D
C23 C 0.0660(4) -0.0504(3) 0.2436(3) 0.0199(7) Uani 1 1 d D
H1A H 0.490(3) 0.113(3) -0.401(3) 0.019(8) Uiso 1 1 d .
H1B H 0.600(3) -0.006(3) -0.343(3) 0.025(8) Uiso 1 1 d .
H2 H 0.483(3) 0.075(3) -0.130(3) 0.018(8) Uiso 1 1 d .
H3 H 0.291(3) 0.259(3) -0.245(3) 0.020(8) Uiso 1 1 d .
H4 H 0.181(3) 0.334(3) -0.046(3) 0.017(8) Uiso 1 1 d .
H11A H 0.352(3) 0.522(3) 0.033(2) 0.042(10) Uiso 1 1 d D
H11B H 0.400(3) 0.643(3) 0.112(3) 0.038(10) Uiso 1 1 d D
H11C H 0.220(2) 0.631(3) 0.117(3) 0.032(9) Uiso 1 1 d D
H12A H 0.564(3) 0.485(2) 0.256(3) 0.031(9) Uiso 1 1 d D
H12B H 0.500(3) 0.366(3) 0.346(2) 0.031(9) Uiso 1 1 d D
H12C H 0.540(3) 0.342(3) 0.195(2) 0.027(9) Uiso 1 1 d D
H13A H 0.319(3) 0.666(3) 0.372(3) 0.038(10) Uiso 1 1 d D
H13B H 0.244(3) 0.545(3) 0.467(2) 0.040(10) Uiso 1 1 d D
H13C H 0.144(3) 0.632(3) 0.383(3) 0.043(10) Uiso 1 1 d D
H21A H -0.241(3) 0.214(2) 0.378(3) 0.036(10) Uiso 1 1 d D
H21B H -0.245(3) 0.049(2) 0.365(3) 0.021(8) Uiso 1 1 d D
H21C H -0.159(3) 0.117(3) 0.458(2) 0.029(9) Uiso 1 1 d D
H22A H -0.164(3) 0.056(2) 0.100(3) 0.017(8) Uiso 1 1 d D
H22B H -0.170(3) 0.222(2) 0.108(3) 0.020(8) Uiso 1 1 d D
H22C H -0.030(3) 0.142(3) 0.029(2) 0.021(8) Uiso 1 1 d D
H23A H -0.008(3) -0.121(3) 0.236(3) 0.034(9) Uiso 1 1 d D
H23B H 0.105(3) -0.066(3) 0.322(2) 0.023(8) Uiso 1 1 d D
H23C H 0.156(2) -0.056(3) 0.174(2) 0.017(8) Uiso 1 1 d D

loop_
_atom_site_aniso_label
_atom_site_aniso_U_11
_atom_site_aniso_U_22
_atom_site_aniso_U_33
_atom_site_aniso_U_23
_atom_site_aniso_U_13
_atom_site_aniso_U_12
Co1 0.0136(2) 0.0140(2) 0.0124(2) 0.00091(16) -0.00180(16) -0.00125(16)
P1 0.0155(4) 0.0171(4) 0.0171(4) -0.0002(3) -0.0010(3) -0.0035(3)
P2 0.0161(4) 0.0151(4) 0.0114(4) 0.0002(3) -0.0026(3) -0.0024(3)
S1 0.0204(4) 0.0210(4) 0.0142(4) 0.0007(3) -0.0010(3) 0.0034(3)
O1 0.0247(12) 0.0281(14) 0.0523(17) 0.0054(12) -0.0109(11) 0.0062(10)
O2 0.0388(13) 0.0323(14) 0.0185(13) 0.0043(11) -0.0114(10) -0.0068(10)
C1 0.0201(17) 0.027(2) 0.0216(19) -0.0062(15) 0.0004(14) -0.0039(15)
C2 0.0167(15) 0.0201(18) 0.0200(18) -0.0021(14) -0.0033(13) -0.0038(12)
C3 0.0207(16) 0.0194(18) 0.0158(17) 0.0024(14) -0.0053(13) -0.0023(13)
C4 0.0173(15) 0.0149(17) 0.0207(18) 0.0026(13) -0.0037(13) 0.0008(13)
C5 0.0212(16) 0.0232(18) 0.0188(17) 0.0013(14) -0.0055(13) -0.0077(14)
C6 0.0171(15) 0.0128(16) 0.0222(18) -0.0029(13) -0.0012(13) -0.0020(12)
C11 0.0280(19) 0.0178(19) 0.0233(19) 0.0053(15) -0.0007(15) -0.0080(15)
C12 0.0186(17) 0.032(2) 0.036(2) 0.0025(18) -0.0062(16) -0.0067(15)
C13 0.033(2) 0.026(2) 0.026(2) -0.0055(17) -0.0016(16) -0.0114(16)
C21 0.0227(17) 0.025(2) 0.0177(18) 0.0005(15) -0.0038(14) -0.0078(15)
C22 0.0217(17) 0.0189(19) 0.0169(18) 0.0016(14) -0.0050(14) -0.0038(14)
C23 0.0253(17) 0.0172(18) 0.0177(18) 0.0026(14) -0.0047(14) -0.0036(14)

loop_
_atom_type_symbol
_atom_type_description
_atom_type_scat_dispersion_real
_atom_type_scat_dispersion_imag
_atom_type_scat_source
C C 0.0033 0.0016 'International Tables Vol C Tables 4.2.6.8 and 6.1.1.4'
H H 0.0000 0.0000 'International Tables Vol C Tables 4.2.6.8 and 6.1.1.4'
O O 0.0106 0.0060 'International Tables Vol C Tables 4.2.6.8 and 6.1.1.4'
P P 0.1023 0.0942 'International Tables Vol C Tables 4.2.6.8 and 6.1.1.4'
S S 0.1246 0.1234 'International Tables Vol C Tables 4.2.6.8 and 6.1.1.4'
Co Co 0.3494 0.9721 'International Tables Vol C Tables 4.2.6.8 and 6.1.1.4'

loop_
_geom_angle_atom_site_label_1
_geom_angle_atom_site_label_2
_geom_angle_atom_site_label_3
_geom_angle
C5 Co1 C6 121.22(13)
C5 Co1 P1 90.28(10)
C6 Co1 P1 91.22(10)
C5 Co1 P2 89.98(10)
C6 Co1 P2 93.34(10)
P1 Co1 P2 174.51(4)
C5 Co1 S1 123.45(10)
C6 Co1 S1 115.32(9)
P1 Co1 S1 87.55(3)
P2 Co1 S1 87.73(3)
C11 P1 C13 103.08(17)
C11 P1 C12 105.28(16)
C13 P1 C12 102.85(17)
C11 P1 Co1 114.91(11)
C13 P1 Co1 114.25(12)
C12 P1 Co1 115.00(13)
C23 P2 C21 103.27(16)
C23 P2 C22 104.72(15)
C21 P2 C22 102.34(15)
C23 P2 Co1 116.46(11)
C21 P2 Co1 113.83(11)
C22 P2 Co1 114.57(11)
C4 S1 Co1 109.04(10)
C2 C1 H1A 120.4(17)
C2 C1 H1B 121.1(18)
H1A C1 H1B 118(2)
C1 C2 C3 125.6(3)
C1 C2 H2 125.7(16)
C3 C2 H2 108.6(16)
C4 C3 C2 125.9(3)
C4 C3 H3 117.6(18)
C2 C3 H3 116.6(18)
C3 C4 S1 125.4(2)
C3 C4 H4 119.7(17)
S1 C4 H4 114.8(17)
O1 C5 Co1 174.7(3)
O2 C6 Co1 175.0(3)
P1 C11 H11A 112(2)
P1 C11 H11B 110.6(19)
H11A C11 H11B 106(3)
P1 C11 H11C 107.6(18)
H11A C11 H11C 114(3)
H11B C11 H11C 107(2)
P1 C12 H12A 110.4(17)
P1 C12 H12B 110.0(18)
H12A C12 H12B 106(3)
P1 C12 H12C 109.8(17)
H12A C12 H12C 107(2)
H12B C12 H12C 113(3)
P1 C13 H13A 109.2(19)
P1 C13 H13B 111(2)
H13A C13 H13B 112(3)
P1 C13 H13C 108(2)
H13A C13 H13C 108(3)
H13B C13 H13C 108(3)
P2 C21 H21A 107.3(19)
P2 C21 H21B 109.0(18)
H21A C21 H21B 115(2)
P2 C21 H21C 113.0(18)
H21A C21 H21C 105(3)
H21B C21 H21C 108(2)
P2 C22 H22A 109.8(17)
P2 C22 H22B 108.8(17)
H22A C22 H22B 114(2)
P2 C22 H22C 109.1(16)
H22A C22 H22C 109(2)
H22B C22 H22C 106(2)
P2 C23 H23A 112.6(18)
P2 C23 H23B 108.8(17)
H23A C23 H23B 110(2)
P2 C23 H23C 106.8(16)
H23A C23 H23C 112(2)
H23B C23 H23C 106(2)

loop_
_geom_bond_atom_site_label_1
_geom_bond_atom_site_label_2
_geom_bond_distance
Co1 C5 1.740(3)
Co1 C6 1.743(3)
Co1 P1 2.1815(8)
Co1 P2 2.1836(8)
Co1 S1 2.3132(8)
P1 C11 1.804(3)
P1 C13 1.807(4)
P1 C12 1.813(3)
P2 C23 1.804(3)
P2 C21 1.805(3)
P2 C22 1.810(3)
S1 C4 1.734(3)
O1 C5 1.151(3)
O2 C6 1.159(3)
C1 C2 1.318(4)
C1 H1A 0.94(3)
C1 H1B 0.96(3)
C2 C3 1.446(4)
C2 H2 0.99(3)
C3 C4 1.346(4)
C3 H3 0.91(3)
C4 H4 0.94(3)
C11 H11A 0.967(19)
C11 H11B 0.975(18)
C11 H11C 0.978(18)
C12 H12A 0.957(18)
C12 H12B 0.944(18)
C12 H12C 0.952(18)
C13 H13A 0.964(18)
C13 H13B 0.960(19)
C13 H13C 0.967(19)
C21 H21A 0.941(18)
C21 H21B 0.930(17)
C21 H21C 0.941(18)
C22 H22A 0.936(17)
C22 H22B 0.940(17)
C22 H22C 0.946(17)
C23 H23A 0.964(18)
C23 H23B 0.961(17)
C23 H23C 0.960(17)

loop_
_geom_torsion_atom_site_label_1
_geom_torsion_atom_site_label_2
_geom_torsion_atom_site_label_3
_geom_torsion_atom_site_label_4
_geom_torsion
C5 Co1 P1 C11 -56.76(16)
C6 Co1 P1 C11 -177.99(15)
P2 Co1 P1 C11 35.9(4)
S1 Co1 P1 C11 66.71(13)
C5 Co1 P1 C13 62.10(17)
C6 Co1 P1 C13 -59.13(16)
P2 Co1 P1 C13 154.8(3)
S1 Co1 P1 C13 -174.42(14)
C5 Co1 P1 C12 -179.26(17)
C6 Co1 P1 C12 59.51(17)
P2 Co1 P1 C12 -86.6(4)
S1 Co1 P1 C12 -55.79(14)
C5 Co1 P2 C23 176.27(16)
C6 Co1 P2 C23 -62.46(15)
P1 Co1 P2 C23 83.6(4)
S1 Co1 P2 C23 52.78(12)
C5 Co1 P2 C21 -63.72(15)
C6 Co1 P2 C21 57.56(15)
P1 Co1 P2 C21 -156.4(3)
S1 Co1 P2 C21 172.80(12)
C5 Co1 P2 C22 53.60(15)
C6 Co1 P2 C22 174.87(15)
P1 Co1 P2 C22 -39.1(4)
S1 Co1 P2 C22 -69.88(12)
C5 Co1 S1 C4 -1.82(16)
C6 Co1 S1 C4 179.28(15)
P1 Co1 S1 C4 -90.54(11)
P2 Co1 S1 C4 86.65(11)
C1 C2 C3 C4 -179.1(3)
C2 C3 C4 S1 0.7(5)
Co1 S1 C4 C3 -175.7(2)
C6 Co1 C5 O1 -3(3)
P1 Co1 C5 O1 -94(3)
P2 Co1 C5 O1 91(3)
S1 Co1 C5 O1 179(100)
C5 Co1 C6 O2 -8(3)
P1 Co1 C6 O2 83(3)
P2 Co1 C6 O2 -100(3)
S1 Co1 C6 O2 171(3)
